data_7161139
loop_
_publ_author_name
'Phukon, Hunmoina'
'Porashar, Bikoshita'
'Pradhan, Ankita'
'Saikia, Anil K.'

_publ_section_title
;
 Synthesis of substituted N-heterocycles <i>via</i> a cascade of Michael
 addition, double cyclization and air oxidation.
;
_journal_issue 19
_journal_name_full 'Organic &amp; biomolecular chemistry'
_journal_page_first 4044
_journal_page_last 4049
_journal_paper_doi 10.1039/d6ob00591h
_journal_volume 24
_journal_year 2026
_chemical_formula_moiety 'C22 H17 N O6'
_chemical_formula_sum 'C22 H17 N O6'
_chemical_formula_weight 391.36
_space_group_crystal_system monoclinic
_space_group_IT_number 14
_space_group_name_Hall '-P 2yn'
_space_group_name_H-M_alt 'P 1 21/n 1'
_atom_sites_solution_hydrogens geom
_atom_sites_solution_primary iterative
_audit_creation_date 2025-10-13
_audit_creation_method
;
Olex2 1.5-alpha
(compiled 2023.11.24 svn.r209d9fb2 for OlexSys, GUI svn.r6869)
;
_audit_update_record
;
2025-12-01 deposited with the CCDC.	2026-04-29 downloaded from the CCDC.
;
_cell_angle_alpha 90
_cell_angle_beta 107.785(2)
_cell_angle_gamma 90
_cell_formula_units_Z 4
_cell_length_a 12.3089(8)
_cell_length_b 11.9791(8)
_cell_length_c 13.5487(9)
_cell_measurement_reflns_used 9985
_cell_measurement_temperature 296(2)
_cell_measurement_theta_max 25.01
_cell_measurement_theta_min 2.32
_cell_volume 1902.3(2)
_computing_cell_refinement 'SAINT V8.40B (?, 2016)'
_computing_data_reduction 'SAINT V8.40B (?, 2016)'
_computing_molecular_graphics 'Olex2 1.5-alpha (Dolomanov et al., 2009)'
_computing_publication_material 'Olex2 1.5-alpha (Dolomanov et al., 2009)'
_computing_structure_refinement 'SHELXL 2018/3 (Sheldrick, 2015)'
_computing_structure_solution 'olex2.solve 1.5-alpha (Bourhis et al., 2015)'
_diffrn_ambient_temperature 296.00
_diffrn_measured_fraction_theta_full 0.996
_diffrn_measured_fraction_theta_max 0.996
_diffrn_measurement_device_type 'Bruker APEX-II CCD'
_diffrn_measurement_method '\f and \w scans'
_diffrn_radiation_type MoK\a
_diffrn_radiation_wavelength 0.71073
_diffrn_reflns_av_R_equivalents 0.0565
_diffrn_reflns_av_unetI/netI 0.0274
_diffrn_reflns_Laue_measured_fraction_full 0.996
_diffrn_reflns_Laue_measured_fraction_max 0.996
_diffrn_reflns_limit_h_max 14
_diffrn_reflns_limit_h_min -14
_diffrn_reflns_limit_k_max 14
_diffrn_reflns_limit_k_min -14
_diffrn_reflns_limit_l_max 16
_diffrn_reflns_limit_l_min -16
_diffrn_reflns_number 44627
_diffrn_reflns_point_group_measured_fraction_full 0.996
_diffrn_reflns_point_group_measured_fraction_max 0.996
_diffrn_reflns_theta_full 25.047
_diffrn_reflns_theta_max 25.047
_diffrn_reflns_theta_min 1.958
_diffrn_source_current 1.4
_diffrn_source_power 0.07
_diffrn_source_voltage 50.0
_diffrn_standards_number 0
_exptl_absorpt_coefficient_mu 0.101
_exptl_absorpt_correction_T_max 0.7451
_exptl_absorpt_correction_T_min 0.7033
_exptl_absorpt_correction_type none
_exptl_absorpt_process_details
;
SADABS-2016/2 (Bruker,2016/2) was used for absorption correction.
wR2(int) was 0.1303 before and 0.0713 after correction.
The Ratio of minimum to maximum transmission is 0.9439.
The \l/2 correction factor is Not present.
;
_exptl_crystal_colour colourless
_exptl_crystal_colour_primary colourless
_exptl_crystal_density_diffrn 1.367
_exptl_crystal_description block
_exptl_crystal_F_000 816
_exptl_crystal_size_max 0.39
_exptl_crystal_size_mid 0.36
_exptl_crystal_size_min 0.31
_exptl_transmission_factor_max 0.7451
_exptl_transmission_factor_min 0.7033
_refine_diff_density_max 0.306
_refine_diff_density_min -0.194
_refine_diff_density_rms 0.038
_refine_ls_extinction_method none
_refine_ls_goodness_of_fit_ref 1.201
_refine_ls_hydrogen_treatment constr
_refine_ls_matrix_type full
_refine_ls_number_parameters 265
_refine_ls_number_reflns 3355
_refine_ls_number_restraints 0
_refine_ls_restrained_S_all 1.201
_refine_ls_R_factor_all 0.1003
_refine_ls_R_factor_gt 0.0761
_refine_ls_shift/su_max 0.000
_refine_ls_shift/su_mean 0.000
_refine_ls_structure_factor_coef Fsqd
_refine_ls_weighting_details 'w=1/[\s^2^(Fo^2^)+(0.0357P)^2^+1.7510P] where P=(Fo^2^+2Fc^2^)/3'
_refine_ls_weighting_scheme calc
_refine_ls_wR_factor_gt 0.1496
_refine_ls_wR_factor_ref 0.1641
_reflns_Friedel_coverage 0.000
_reflns_number_gt 2559
_reflns_number_total 3355
_reflns_threshold_expression 'I > 2\s(I)'
_cod_data_source_file d6ob00591h3.cif
_cod_data_source_block aks25045_0m_a
_cod_depositor_comments 'Adding full bibliography for 7161138--7161139.cif.'
_cod_database_code 7161139
_shelx_shelxl_version_number 2018/3
_shelx_space_group_comment
;
The symmetry employed for this shelxl refinement is uniquely defined
by the following loop, which should always be used as a source of
symmetry information in preference to the above space-group names.
They are only intended as comments.
;
_olex2_refinement_description
;
1. Fixed Uiso
 At 1.2 times of:
  All C(H) groups, All C(H,H) groups
 At 1.5 times of:
  All C(H,H,H) groups, All O(H) groups
2.a Secondary CH2 refined with riding coordinates:
 C13(H13a,H13b)
2.b Aromatic/amide H refined with riding coordinates:
 C2(H2), C3(H3), C4(H4), C5(H5a), C16(H16), C17(H17), C19(H19), C20(H20)
2.c Idealised Me refined as rotating group:
 C14(H14a,H14b,H14c), C22(H22a,H22b,H22c)
2.d Idealised tetrahedral OH refined as rotating group:
 O5(H5)
;
_olex2_submission_special_instructions 'No special instructions were received'

loop_
_space_group_symop_operation_xyz
'x, y, z'
'-x+1/2, y+1/2, -z+1/2'
'-x, -y, -z'
'x-1/2, -y-1/2, z-1/2'

loop_
_atom_site_label
_atom_site_type_symbol
_atom_site_fract_x
_atom_site_fract_y
_atom_site_fract_z
_atom_site_U_iso_or_equiv
_atom_site_adp_type
_atom_site_occupancy
_atom_site_site_symmetry_order
_atom_site_calc_flag
_atom_site_refinement_flags_posn
_atom_site_refinement_flags_adp
_atom_site_refinement_flags_occupancy
_atom_site_disorder_assembly
_atom_site_disorder_group
O1 O 0.31658(19) 0.3658(2) -0.15075(15) 0.0624(6) Uani 1 1 d . . . . .
O2 O 0.5850(2) 0.3612(3) 0.5674(2) 0.1144(12) Uani 1 1 d . . . . .
O3 O 0.4281(3) 0.0195(2) 0.2076(2) 0.0849(8) Uani 1 1 d . . . . .
O4 O 0.3914(2) -0.0919(2) 0.0717(2) 0.0850(8) Uani 1 1 d . . . . .
O5 O 0.3480(2) -0.0092(2) -0.10746(19) 0.0816(8) Uani 1 1 d . . . . .
H5 H 0.359570 -0.057420 -0.062437 0.122 Uiso 1 1 calc R U . . .
O6 O 0.4012(2) 0.3515(2) 0.54722(16) 0.0763(8) Uani 1 1 d . . . . .
N1 N 0.3325(2) 0.1748(2) -0.13170(19) 0.0582(7) Uani 1 1 d . . . . .
C1 C 0.3591(2) 0.4217(3) 0.0193(2) 0.0503(7) Uani 1 1 d . . . . .
C2 C 0.3761(3) 0.5027(3) 0.0949(2) 0.0639(9) Uani 1 1 d . . . . .
H2 H 0.396378 0.483158 0.164637 0.077 Uiso 1 1 calc R U . . .
C3 C 0.3624(3) 0.6134(3) 0.0650(3) 0.0788(11) Uani 1 1 d . . . . .
H3 H 0.374454 0.668740 0.115351 0.095 Uiso 1 1 calc R U . . .
C4 C 0.3312(3) 0.6434(3) -0.0383(3) 0.0829(12) Uani 1 1 d . . . . .
H4 H 0.322478 0.718602 -0.055990 0.100 Uiso 1 1 calc R U . . .
C5 C 0.3129(3) 0.5651(3) -0.1154(3) 0.0748(10) Uani 1 1 d . . . . .
H5A H 0.290766 0.584794 -0.185100 0.090 Uiso 1 1 calc R U . . .
C6 C 0.3290(3) 0.4561(3) -0.0838(2) 0.0577(8) Uani 1 1 d . . . . .
C7 C 0.3389(2) 0.2738(3) -0.0893(2) 0.0508(8) Uani 1 1 d . . . . .
C8 C 0.3649(2) 0.3009(2) 0.0156(2) 0.0452(7) Uani 1 1 d . . . . .
C9 C 0.3532(3) 0.0914(3) -0.0639(3) 0.0575(8) Uani 1 1 d . . . . .
C10 C 0.3796(2) 0.1045(3) 0.0454(2) 0.0507(7) Uani 1 1 d . . . . .
C11 C 0.3860(2) 0.2132(2) 0.0858(2) 0.0449(7) Uani 1 1 d . . . . .
C12 C 0.3992(3) 0.0023(3) 0.1076(3) 0.0645(9) Uani 1 1 d . . . . .
C13 C 0.4625(5) -0.0774(4) 0.2753(4) 0.1107(16) Uani 1 1 d . . . . .
H13A H 0.400857 -0.131385 0.260777 0.133 Uiso 1 1 calc R U . . .
H13B H 0.528425 -0.112928 0.263813 0.133 Uiso 1 1 calc R U . . .
C14 C 0.4892(7) -0.0407(5) 0.3779(4) 0.170(3) Uani 1 1 d . . . . .
H14A H 0.519736 -0.101689 0.423987 0.255 Uiso 1 1 calc R U . . .
H14B H 0.421464 -0.013180 0.390641 0.255 Uiso 1 1 calc R U . . .
H14C H 0.544772 0.018036 0.389538 0.255 Uiso 1 1 calc R U . . .
C15 C 0.4128(2) 0.2419(2) 0.1985(2) 0.0451(7) Uani 1 1 d . . . . .
C16 C 0.3264(3) 0.2580(3) 0.2413(2) 0.0660(10) Uani 1 1 d . . . . .
H16 H 0.251120 0.246346 0.201182 0.079 Uiso 1 1 calc R U . . .
C17 C 0.3500(3) 0.2912(3) 0.3432(2) 0.0641(9) Uani 1 1 d . . . . .
H17 H 0.290545 0.302329 0.371061 0.077 Uiso 1 1 calc R U . . .
C18 C 0.4608(2) 0.3078(3) 0.4037(2) 0.0486(7) Uani 1 1 d . . . . .
C19 C 0.5470(3) 0.2913(3) 0.3605(2) 0.0625(9) Uani 1 1 d . . . . .
H19 H 0.622321 0.302289 0.400622 0.075 Uiso 1 1 calc R U . . .
C20 C 0.5235(3) 0.2587(3) 0.2591(2) 0.0601(9) Uani 1 1 d . . . . .
H20 H 0.582939 0.247932 0.231157 0.072 Uiso 1 1 calc R U . . .
C21 C 0.4904(3) 0.3433(3) 0.5139(2) 0.0600(9) Uani 1 1 d . . . . .
C22 C 0.4229(4) 0.3840(4) 0.6540(3) 0.0938(14) Uani 1 1 d . . . . .
H22A H 0.354532 0.375221 0.673218 0.141 Uiso 1 1 calc R U . . .
H22B H 0.446660 0.460687 0.662366 0.141 Uiso 1 1 calc R U . . .
H22C H 0.482049 0.337775 0.697504 0.141 Uiso 1 1 calc R U . . .

loop_
_atom_site_aniso_label
_atom_site_aniso_U_11
_atom_site_aniso_U_22
_atom_site_aniso_U_33
_atom_site_aniso_U_23
_atom_site_aniso_U_13
_atom_site_aniso_U_12
O1 0.0723(15) 0.0800(16) 0.0336(11) 0.0011(11) 0.0145(10) 0.0037(12)
O2 0.0659(17) 0.208(4) 0.0561(16) -0.0397(19) -0.0010(13) 0.000(2)
O3 0.127(2) 0.0571(15) 0.0699(17) 0.0114(13) 0.0284(15) -0.0001(15)
O4 0.0938(19) 0.0541(15) 0.104(2) -0.0141(15) 0.0265(16) -0.0108(13)
O5 0.0920(19) 0.0706(16) 0.0816(17) -0.0351(14) 0.0255(16) -0.0074(15)
O6 0.0708(16) 0.120(2) 0.0385(12) -0.0163(13) 0.0177(11) -0.0005(14)
N1 0.0566(16) 0.076(2) 0.0433(14) -0.0191(15) 0.0166(12) -0.0018(14)
C1 0.0491(17) 0.059(2) 0.0404(16) -0.0021(14) 0.0098(13) 0.0052(14)
C2 0.076(2) 0.063(2) 0.0458(18) -0.0052(16) 0.0079(16) 0.0096(18)
C3 0.094(3) 0.064(2) 0.070(2) -0.0100(19) 0.012(2) 0.013(2)
C4 0.095(3) 0.064(2) 0.081(3) 0.011(2) 0.013(2) 0.012(2)
C5 0.084(3) 0.076(3) 0.056(2) 0.018(2) 0.0106(18) 0.009(2)
C6 0.0565(19) 0.072(2) 0.0431(17) -0.0008(16) 0.0127(14) 0.0041(16)
C7 0.0432(16) 0.072(2) 0.0380(16) -0.0078(16) 0.0142(13) -0.0015(15)
C8 0.0447(16) 0.0568(19) 0.0348(14) -0.0074(13) 0.0132(12) 0.0011(13)
C9 0.0506(18) 0.066(2) 0.058(2) -0.0229(18) 0.0200(15) -0.0056(16)
C10 0.0474(17) 0.0530(19) 0.0540(18) -0.0054(15) 0.0191(14) -0.0020(14)
C11 0.0393(15) 0.0570(18) 0.0409(15) -0.0067(14) 0.0159(12) -0.0003(13)
C12 0.059(2) 0.065(2) 0.072(2) -0.0090(19) 0.0240(17) -0.0070(17)
C13 0.163(5) 0.073(3) 0.094(3) 0.021(3) 0.037(3) -0.004(3)
C14 0.305(10) 0.101(4) 0.093(4) 0.033(3) 0.046(5) 0.016(5)
C15 0.0473(16) 0.0510(17) 0.0371(14) 0.0011(13) 0.0131(12) 0.0007(13)
C16 0.0409(17) 0.112(3) 0.0430(17) -0.0162(18) 0.0102(13) -0.0043(18)
C17 0.0464(18) 0.105(3) 0.0446(17) -0.0141(18) 0.0196(14) -0.0032(18)
C18 0.0492(17) 0.0584(19) 0.0348(15) 0.0028(13) 0.0077(13) 0.0000(14)
C19 0.0391(16) 0.099(3) 0.0465(18) -0.0056(17) 0.0078(13) -0.0037(16)
C20 0.0458(18) 0.092(3) 0.0464(17) -0.0049(17) 0.0202(14) -0.0018(17)
C21 0.059(2) 0.075(2) 0.0404(17) -0.0002(15) 0.0059(15) 0.0053(17)
C22 0.108(3) 0.134(4) 0.0401(19) -0.018(2) 0.023(2) 0.014(3)

loop_
_atom_type_symbol
_atom_type_description
_atom_type_scat_dispersion_real
_atom_type_scat_dispersion_imag
_atom_type_scat_source
C C 0.0033 0.0016 'International Tables Vol C Tables 4.2.6.8 and 6.1.1.4'
H H 0.0000 0.0000 'International Tables Vol C Tables 4.2.6.8 and 6.1.1.4'
N N 0.0061 0.0033 'International Tables Vol C Tables 4.2.6.8 and 6.1.1.4'
O O 0.0106 0.0060 'International Tables Vol C Tables 4.2.6.8 and 6.1.1.4'

loop_
_geom_angle_atom_site_label_1
_geom_angle_atom_site_label_2
_geom_angle_atom_site_label_3
_geom_angle
_geom_angle_site_symmetry_1
_geom_angle_site_symmetry_3
_geom_angle_publ_flag
C7 O1 C6 105.7(2) . . ?
C12 O3 C13 117.4(3) . . ?
C9 O5 H5 109.5 . . ?
C21 O6 C22 116.6(3) . . ?
C7 N1 C9 113.9(3) . . ?
C2 C1 C6 118.0(3) . . ?
C2 C1 C8 136.8(3) . . ?
C6 C1 C8 105.2(3) . . ?
C1 C2 H2 120.7 . . ?
C1 C2 C3 118.7(3) . . ?
C3 C2 H2 120.7 . . ?
C2 C3 H3 119.4 . . ?
C4 C3 C2 121.2(4) . . ?
C4 C3 H3 119.4 . . ?
C3 C4 H4 119.2 . . ?
C5 C4 C3 121.6(4) . . ?
C5 C4 H4 119.2 . . ?
C4 C5 H5A 121.9 . . ?
C6 C5 C4 116.1(3) . . ?
C6 C5 H5A 121.9 . . ?
O1 C6 C1 111.5(3) . . ?
C5 C6 O1 124.2(3) . . ?
C5 C6 C1 124.4(3) . . ?
O1 C7 C8 112.1(3) . . ?
N1 C7 O1 119.5(3) . . ?
N1 C7 C8 128.5(3) . . ?
C7 C8 C1 105.6(3) . . ?
C11 C8 C1 137.1(3) . . ?
C11 C8 C7 117.3(3) . . ?
O5 C9 C10 121.5(3) . . ?
N1 C9 O5 113.6(3) . . ?
N1 C9 C10 124.8(3) . . ?
C9 C10 C12 116.9(3) . . ?
C11 C10 C9 118.4(3) . . ?
C11 C10 C12 124.7(3) . . ?
C8 C11 C10 117.2(2) . . ?
C8 C11 C15 117.5(3) . . ?
C10 C11 C15 125.3(3) . . ?
O3 C12 C10 114.2(3) . . ?
O4 C12 O3 121.4(3) . . ?
O4 C12 C10 124.3(3) . . ?
O3 C13 H13A 110.1 . . ?
O3 C13 H13B 110.1 . . ?
H13A C13 H13B 108.4 . . ?
C14 C13 O3 108.0(4) . . ?
C14 C13 H13A 110.1 . . ?
C14 C13 H13B 110.1 . . ?
C13 C14 H14A 109.5 . . ?
C13 C14 H14B 109.5 . . ?
C13 C14 H14C 109.5 . . ?
H14A C14 H14B 109.5 . . ?
H14A C14 H14C 109.5 . . ?
H14B C14 H14C 109.5 . . ?
C16 C15 C11 120.2(2) . . ?
C16 C15 C20 118.8(3) . . ?
C20 C15 C11 120.8(2) . . ?
C15 C16 H16 119.7 . . ?
C15 C16 C17 120.6(3) . . ?
C17 C16 H16 119.7 . . ?
C16 C17 H17 119.8 . . ?
C18 C17 C16 120.4(3) . . ?
C18 C17 H17 119.8 . . ?
C17 C18 C21 122.4(3) . . ?
C19 C18 C17 118.6(3) . . ?
C19 C18 C21 119.0(3) . . ?
C18 C19 H19 119.5 . . ?
C20 C19 C18 120.9(3) . . ?
C20 C19 H19 119.5 . . ?
C15 C20 H20 119.7 . . ?
C19 C20 C15 120.5(3) . . ?
C19 C20 H20 119.7 . . ?
O2 C21 O6 123.0(3) . . ?
O2 C21 C18 123.9(3) . . ?
O6 C21 C18 113.1(3) . . ?
O6 C22 H22A 109.5 . . ?
O6 C22 H22B 109.5 . . ?
O6 C22 H22C 109.5 . . ?
H22A C22 H22B 109.5 . . ?
H22A C22 H22C 109.5 . . ?
H22B C22 H22C 109.5 . . ?

loop_
_geom_bond_atom_site_label_1
_geom_bond_atom_site_label_2
_geom_bond_distance
_geom_bond_site_symmetry_2
_geom_bond_publ_flag
O1 C6 1.390(4) . ?
O1 C7 1.358(4) . ?
O2 C21 1.188(4) . ?
O3 C12 1.308(4) . ?
O3 C13 1.460(5) . ?
O4 C12 1.222(4) . ?
O5 H5 0.8200 . ?
O5 C9 1.335(4) . ?
O6 C21 1.312(4) . ?
O6 C22 1.442(4) . ?
N1 C7 1.309(4) . ?
N1 C9 1.328(4) . ?
C1 C2 1.380(4) . ?
C1 C6 1.394(4) . ?
C1 C8 1.449(4) . ?
C2 H2 0.9300 . ?
C2 C3 1.382(5) . ?
C3 H3 0.9300 . ?
C3 C4 1.381(5) . ?
C4 H4 0.9300 . ?
C4 C5 1.370(5) . ?
C5 H5A 0.9300 . ?
C5 C6 1.369(5) . ?
C7 C8 1.396(4) . ?
C8 C11 1.389(4) . ?
C9 C10 1.425(4) . ?
C10 C11 1.406(4) . ?
C10 C12 1.463(5) . ?
C11 C15 1.499(4) . ?
C13 H13A 0.9700 . ?
C13 H13B 0.9700 . ?
C13 C14 1.398(6) . ?
C14 H14A 0.9600 . ?
C14 H14B 0.9600 . ?
C14 H14C 0.9600 . ?
C15 C16 1.372(4) . ?
C15 C20 1.373(4) . ?
C16 H16 0.9300 . ?
C16 C17 1.380(4) . ?
C17 H17 0.9300 . ?
C17 C18 1.375(4) . ?
C18 C19 1.374(4) . ?
C18 C21 1.487(4) . ?
C19 H19 0.9300 . ?
C19 C20 1.372(4) . ?
C20 H20 0.9300 . ?
C22 H22A 0.9600 . ?
C22 H22B 0.9600 . ?
C22 H22C 0.9600 . ?

loop_
_geom_torsion_atom_site_label_1
_geom_torsion_atom_site_label_2
_geom_torsion_atom_site_label_3
_geom_torsion_atom_site_label_4
_geom_torsion
_geom_torsion_site_symmetry_1
_geom_torsion_site_symmetry_2
_geom_torsion_site_symmetry_3
_geom_torsion_site_symmetry_4
_geom_torsion_publ_flag
O1 C7 C8 C1 -0.6(3) . . . . ?
O1 C7 C8 C11 178.2(2) . . . . ?
O5 C9 C10 C11 178.6(3) . . . . ?
O5 C9 C10 C12 -0.7(4) . . . . ?
N1 C7 C8 C1 -179.5(3) . . . . ?
N1 C7 C8 C11 -0.8(5) . . . . ?
N1 C9 C10 C11 -0.9(5) . . . . ?
N1 C9 C10 C12 179.7(3) . . . . ?
C1 C2 C3 C4 0.7(6) . . . . ?
C1 C8 C11 C10 178.3(3) . . . . ?
C1 C8 C11 C15 -1.2(5) . . . . ?
C2 C1 C6 O1 179.1(3) . . . . ?
C2 C1 C6 C5 -1.4(5) . . . . ?
C2 C1 C8 C7 -178.8(4) . . . . ?
C2 C1 C8 C11 2.8(6) . . . . ?
C2 C3 C4 C5 -0.2(6) . . . . ?
C3 C4 C5 C6 -1.0(6) . . . . ?
C4 C5 C6 O1 -178.7(3) . . . . ?
C4 C5 C6 C1 1.8(6) . . . . ?
C6 O1 C7 N1 179.4(3) . . . . ?
C6 O1 C7 C8 0.3(3) . . . . ?
C6 C1 C2 C3 0.1(5) . . . . ?
C6 C1 C8 C7 0.6(3) . . . . ?
C6 C1 C8 C11 -177.8(3) . . . . ?
C7 O1 C6 C1 0.1(3) . . . . ?
C7 O1 C6 C5 -179.5(3) . . . . ?
C7 N1 C9 O5 -179.2(3) . . . . ?
C7 N1 C9 C10 0.4(4) . . . . ?
C7 C8 C11 C10 0.1(4) . . . . ?
C7 C8 C11 C15 -179.4(2) . . . . ?
C8 C1 C2 C3 179.4(4) . . . . ?
C8 C1 C6 O1 -0.4(3) . . . . ?
C8 C1 C6 C5 179.1(3) . . . . ?
C8 C11 C15 C16 85.9(4) . . . . ?
C8 C11 C15 C20 -90.5(4) . . . . ?
C9 N1 C7 O1 -178.3(3) . . . . ?
C9 N1 C7 C8 0.5(4) . . . . ?
C9 C10 C11 C8 0.6(4) . . . . ?
C9 C10 C11 C15 -179.9(3) . . . . ?
C9 C10 C12 O3 177.0(3) . . . . ?
C9 C10 C12 O4 -2.1(5) . . . . ?
C10 C11 C15 C16 -93.6(4) . . . . ?
C10 C11 C15 C20 90.0(4) . . . . ?
C11 C10 C12 O3 -2.3(5) . . . . ?
C11 C10 C12 O4 178.6(3) . . . . ?
C11 C15 C16 C17 -176.0(3) . . . . ?
C11 C15 C20 C19 176.2(3) . . . . ?
C12 O3 C13 C14 -179.8(5) . . . . ?
C12 C10 C11 C8 180.0(3) . . . . ?
C12 C10 C11 C15 -0.6(5) . . . . ?
C13 O3 C12 O4 6.3(5) . . . . ?
C13 O3 C12 C10 -172.8(3) . . . . ?
C15 C16 C17 C18 -0.5(6) . . . . ?
C16 C15 C20 C19 -0.2(5) . . . . ?
C16 C17 C18 C19 0.3(5) . . . . ?
C16 C17 C18 C21 -179.9(3) . . . . ?
C17 C18 C19 C20 -0.1(5) . . . . ?
C17 C18 C21 O2 -177.9(4) . . . . ?
C17 C18 C21 O6 3.0(5) . . . . ?
C18 C19 C20 C15 0.0(5) . . . . ?
C19 C18 C21 O2 1.9(6) . . . . ?
C19 C18 C21 O6 -177.2(3) . . . . ?
C20 C15 C16 C17 0.5(5) . . . . ?
C21 C18 C19 C20 -179.9(3) . . . . ?
C22 O6 C21 O2 0.0(6) . . . . ?
C22 O6 C21 C18 179.2(3) . . . . ?
